data_4130610
loop_
_publ_author_name
'Anaby, Aviel'
'Feller, Moran'
'Ben-David, Yehoshoa'
'Leitus, Gregory'
'Diskin-Posner, Yael'
'Shimon, Linda J. W.'
'Milstein, David'

_publ_section_title
;
 Bottom-Up Construction of a CO2-Based Cycle for the Photocarbonylation of
 Benzene, Promoted by a Rhodium(I) Pincer Complex.
;
_journal_issue 31
_journal_name_full 'Journal of the American Chemical Society'
_journal_page_first 9941
_journal_page_last 9950
_journal_paper_doi 10.1021/jacs.6b05128
_journal_volume 138
_journal_year 2016
_chemical_formula_sum 'C24 H42 N O P2 Rh'
_chemical_formula_weight 525.43
_space_group_crystal_system orthorhombic
_space_group_IT_number 29
_space_group_name_Hall 'P 2c -2ac'
_space_group_name_H-M_alt 'P c a 21'
_atom_sites_solution_hydrogens geom
_audit_creation_method SHELXL-2014/6
_cell_angle_alpha 90
_cell_angle_beta 90
_cell_angle_gamma 90
_cell_formula_units_Z 8
_cell_length_a 11.417(2)
_cell_length_b 29.009(5)
_cell_length_c 15.317(3)
_cell_measurement_reflns_used 1.92
_cell_measurement_temperature 100(2)
_cell_measurement_theta_max 45932
_cell_measurement_theta_min 28.46
_cell_volume 5072.9(16)
_computing_cell_refinement 'APEX 2'
_computing_data_collection 'Bruker APEX-2'
_computing_data_reduction 'APEX 2'
_computing_structure_refinement 'SHELXL-2014/6 (Sheldrick, 2014)'
_computing_structure_solution 'SHELXS-97 (Sheldrick, 1990)'
_diffrn_ambient_temperature 100(2)
_diffrn_measured_fraction_theta_full 0.995
_diffrn_measured_fraction_theta_max 0.993
_diffrn_measurement_device_type 'Bruker APEX - II KappaCCD'
_diffrn_measurement_method 'omega and phi scans'
_diffrn_radiation_type MoK\a
_diffrn_radiation_wavelength 0.71073
_diffrn_reflns_av_R_equivalents 0.0363
_diffrn_reflns_av_unetI/netI 0.0420
_diffrn_reflns_Laue_measured_fraction_full 0.995
_diffrn_reflns_Laue_measured_fraction_max 0.993
_diffrn_reflns_limit_h_max 13
_diffrn_reflns_limit_h_min -14
_diffrn_reflns_limit_k_max 36
_diffrn_reflns_limit_k_min -36
_diffrn_reflns_limit_l_max 19
_diffrn_reflns_limit_l_min -18
_diffrn_reflns_number 31646
_diffrn_reflns_point_group_measured_fraction_full 0.954
_diffrn_reflns_point_group_measured_fraction_max 0.946
_diffrn_reflns_theta_full 25.242
_diffrn_reflns_theta_max 26.733
_diffrn_reflns_theta_min 2.631
_exptl_absorpt_coefficient_mu 0.814
_exptl_absorpt_correction_T_max 0.9604
_exptl_absorpt_correction_T_min 0.7922
_exptl_absorpt_correction_type numerical
_exptl_absorpt_process_details 'Bruker APEX-2'
_exptl_crystal_colour orange
_exptl_crystal_density_diffrn 1.376
_exptl_crystal_description plate
_exptl_crystal_F_000 2208
_exptl_crystal_size_max 0.300
_exptl_crystal_size_mid 0.300
_exptl_crystal_size_min 0.050
_refine_diff_density_max 1.329
_refine_diff_density_min -0.947
_refine_diff_density_rms 0.077
_refine_ls_abs_structure_details
;
 Flack x determined using 3745 quotients [(I+)-(I-)]/[(I+)+(I-)]
 (Parsons, Flack and Wagner, Acta Cryst. B69 (2013) 249-259).
;
_refine_ls_abs_structure_Flack -0.010(11)
_refine_ls_extinction_method none
_refine_ls_goodness_of_fit_ref 0.987
_refine_ls_hydrogen_treatment constr
_refine_ls_matrix_type full
_refine_ls_number_parameters 563
_refine_ls_number_reflns 10199
_refine_ls_number_restraints 2
_refine_ls_restrained_S_all 0.987
_refine_ls_R_factor_all 0.0447
_refine_ls_R_factor_gt 0.0352
_refine_ls_shift/su_max 0.006
_refine_ls_shift/su_mean 0.000
_refine_ls_structure_factor_coef Fsqd
_refine_ls_weighting_details 'w=1/[\s^2^(Fo^2^)+(0.0377P)^2^+6.0036P] where P=(Fo^2^+2Fc^2^)/3'
_refine_ls_weighting_scheme calc
_refine_ls_wR_factor_gt 0.0772
_refine_ls_wR_factor_ref 0.0822
_reflns_Friedel_coverage 0.831
_reflns_Friedel_fraction_full 0.909
_reflns_Friedel_fraction_max 0.895
_reflns_number_gt 9019
_reflns_number_total 10199
_reflns_threshold_expression 'I > 2\s(I)'
_cod_data_source_file ja6b05128_si_002.cif
_cod_data_source_block complex3
_cod_original_cell_volume 5073.1(16)
_cod_database_code 4130610
_shelx_space_group_comment
;
The symmetry employed for this shelxl refinement is uniquely defined
by the following loop, which should always be used as a source of
symmetry information in preference to the above space-group names.
They are only intended as comments.
;
_shelx_estimated_absorpt_t_min 0.792
_shelx_estimated_absorpt_t_max 0.960
_shelxl_version_number 2014/6

loop_
_space_group_symop_operation_xyz
'x, y, z'
'-x, -y, z+1/2'
'-x+1/2, y, z+1/2'
'x+1/2, -y, z'

loop_
_atom_site_label
_atom_site_type_symbol
_atom_site_fract_x
_atom_site_fract_y
_atom_site_fract_z
_atom_site_U_iso_or_equiv
_atom_site_adp_type
_atom_site_occupancy
_atom_site_site_symmetry_order
_atom_site_calc_flag
_atom_site_refinement_flags_posn
_atom_site_refinement_flags_adp
_atom_site_refinement_flags_occupancy
_atom_site_disorder_assembly
_atom_site_disorder_group
C25 C 0.3395(6) 0.1225(2) 0.1872(6) 0.052(2) Uani 1 1 d . . . . .
H25 H 0.2612 0.1276 0.1685 0.062 Uiso 1 1 calc R U . . .
C26 C 0.4065(6) 0.0879(2) 0.1513(4) 0.0335(15) Uani 1 1 d . . . . .
C27 C 0.3638(7) 0.0582(2) 0.0849(5) 0.0441(19) Uani 1 1 d . . . . .
H27 H 0.2862 0.0620 0.0637 0.053 Uiso 1 1 calc R U . . .
C28 C 0.4309(7) 0.0250(2) 0.0520(5) 0.0430(19) Uani 1 1 d . . . . .
H28 H 0.4004 0.0052 0.0082 0.052 Uiso 1 1 calc R U . . .
C29 C 0.5451(6) 0.0190(2) 0.0811(4) 0.0361(16) Uani 1 1 d . . . . .
H29 H 0.5932 -0.0046 0.0575 0.043 Uiso 1 1 calc R U . . .
C30 C 0.5866(5) 0.04771(19) 0.1439(4) 0.0263(13) Uani 1 1 d . . . . .
C31 C 0.7045(6) 0.0405(2) 0.1796(5) 0.0364(16) Uani 1 1 d . . . . .
H31A H 0.7594 0.0346 0.1308 0.044 Uiso 1 1 calc R U . . .
H31B H 0.7037 0.0128 0.2172 0.044 Uiso 1 1 calc R U . . .
C32 C 0.3175(6) 0.1477(2) 0.3696(6) 0.052(2) Uani 1 1 d D . . . .
C33 C 0.2996(14) 0.0963(3) 0.3699(10) 0.055(5) Uani 0.62(2) 1 d D . P A 1
H33A H 0.2482 0.0877 0.3213 0.082 Uiso 0.62(2) 1 calc R U P A 1
H33B H 0.2636 0.0870 0.4252 0.082 Uiso 0.62(2) 1 calc R U P A 1
H33C H 0.3754 0.0809 0.3632 0.082 Uiso 0.62(2) 1 calc R U P A 1
C33A C 0.3683(19) 0.0985(6) 0.4119(14) 0.038(6) Uiso 0.38(2) 1 d . . P A 2
H33D H 0.4532 0.1009 0.4202 0.058 Uiso 0.38(2) 1 calc R U P A 2
H33E H 0.3511 0.0730 0.3721 0.058 Uiso 0.38(2) 1 calc R U P A 2
H33F H 0.3305 0.0928 0.4683 0.058 Uiso 0.38(2) 1 calc R U P A 2
C34 C 0.1887(9) 0.1691(6) 0.3550(12) 0.054(4) Uani 0.62(2) 1 d . . P A 1
H34A H 0.1410 0.1638 0.4072 0.082 Uiso 0.62(2) 1 calc R U P A 1
H34B H 0.1516 0.1542 0.3047 0.082 Uiso 0.62(2) 1 calc R U P A 1
H34C H 0.1952 0.2023 0.3441 0.082 Uiso 0.62(2) 1 calc R U P A 1
C34A C 0.193(2) 0.1452(10) 0.3767(17) 0.051(7) Uiso 0.38(2) 1 d . . P A 2
H34D H 0.1656 0.1167 0.3494 0.076 Uiso 0.38(2) 1 calc R U P A 2
H34E H 0.1582 0.1718 0.3471 0.076 Uiso 0.38(2) 1 calc R U P A 2
H34F H 0.1711 0.1455 0.4385 0.076 Uiso 0.38(2) 1 calc R U P A 2
C35 C 0.3650(7) 0.1728(4) 0.4445(5) 0.067(3) Uani 1 1 d . . . . .
H35A H 0.3220 0.1641 0.4974 0.101 Uiso 1 1 calc R U . . .
H35B H 0.3569 0.2060 0.4347 0.101 Uiso 1 1 calc R U . . .
H35C H 0.4481 0.1651 0.4517 0.101 Uiso 1 1 calc R U . . .
C36 C 0.3943(6) 0.2168(2) 0.2271(6) 0.0483(18) Uani 1 1 d . . . . .
C37 C 0.4366(8) 0.2516(2) 0.2933(6) 0.059(3) Uani 1 1 d . . . . .
H37A H 0.5114 0.2413 0.3178 0.089 Uiso 1 1 calc R U . . .
H37B H 0.3787 0.2544 0.3402 0.089 Uiso 1 1 calc R U . . .
H37C H 0.4471 0.2815 0.2649 0.089 Uiso 1 1 calc R U . . .
C38 C 0.2819(16) 0.2305(4) 0.1823(16) 0.067(7) Uani 0.69(3) 1 d . . P B 3
H38A H 0.2827 0.2638 0.1707 0.100 Uiso 0.69(3) 1 calc R U P B 3
H38B H 0.2152 0.2230 0.2199 0.100 Uiso 0.69(3) 1 calc R U P B 3
H38C H 0.2747 0.2138 0.1270 0.100 Uiso 0.69(3) 1 calc R U P B 3
C38A C 0.257(2) 0.2317(9) 0.234(3) 0.045(7) Uiso 0.31(3) 1 d . . P B 4
H38D H 0.2450 0.2607 0.2027 0.067 Uiso 0.31(3) 1 calc R U P B 4
H38E H 0.2359 0.2356 0.2955 0.067 Uiso 0.31(3) 1 calc R U P B 4
H38F H 0.2084 0.2075 0.2079 0.067 Uiso 0.31(3) 1 calc R U P B 4
C39 C 0.492(2) 0.2200(5) 0.1555(9) 0.067(6) Uani 0.69(3) 1 d . . P B 3
H39A H 0.4798 0.1959 0.1117 0.101 Uiso 0.69(3) 1 calc R U P B 3
H39B H 0.5692 0.2157 0.1828 0.101 Uiso 0.69(3) 1 calc R U P B 3
H39C H 0.4892 0.2503 0.1274 0.101 Uiso 0.69(3) 1 calc R U P B 3
C39A C 0.428(3) 0.2149(12) 0.142(2) 0.055(9) Uiso 0.31(3) 1 d . . P B 4
H39D H 0.4154 0.2450 0.1143 0.083 Uiso 0.31(3) 1 calc R U P B 4
H39E H 0.3815 0.1915 0.1113 0.083 Uiso 0.31(3) 1 calc R U P B 4
H39F H 0.5112 0.2068 0.1385 0.083 Uiso 0.31(3) 1 calc R U P B 4
C40 C 0.8379(5) 0.06147(19) 0.3344(4) 0.0264(13) Uani 1 1 d . . . . .
C41 C 0.7441(6) 0.0404(2) 0.3923(4) 0.0357(15) Uani 1 1 d . . . . .
H41A H 0.7801 0.0286 0.4458 0.054 Uiso 1 1 calc R U . . .
H41B H 0.7055 0.0151 0.3611 0.054 Uiso 1 1 calc R U . . .
H41C H 0.6860 0.0640 0.4073 0.054 Uiso 1 1 calc R U . . .
C42 C 0.9229(6) 0.0236(2) 0.3062(5) 0.0390(16) Uani 1 1 d . . . . .
H42A H 0.9897 0.0375 0.2759 0.058 Uiso 1 1 calc R U . . .
H42B H 0.8828 0.0022 0.2668 0.058 Uiso 1 1 calc R U . . .
H42C H 0.9507 0.0069 0.3578 0.058 Uiso 1 1 calc R U . . .
C43 C 0.9032(6) 0.0977(2) 0.3865(4) 0.0328(14) Uani 1 1 d . . . . .
H43A H 0.8512 0.1239 0.3979 0.049 Uiso 1 1 calc R U . . .
H43B H 0.9715 0.1082 0.3533 0.049 Uiso 1 1 calc R U . . .
H43C H 0.9291 0.0844 0.4421 0.049 Uiso 1 1 calc R U . . .
C44 C 0.8544(6) 0.1222(2) 0.1687(4) 0.0295(14) Uani 1 1 d . . . . .
C45 C 0.8814(6) 0.16862(19) 0.2071(5) 0.0391(17) Uani 1 1 d . . . . .
H45A H 0.9301 0.1862 0.1663 0.059 Uiso 1 1 calc R U . . .
H45B H 0.9236 0.1646 0.2623 0.059 Uiso 1 1 calc R U . . .
H45C H 0.8082 0.1853 0.2179 0.059 Uiso 1 1 calc R U . . .
C46 C 0.7842(8) 0.1291(3) 0.0856(5) 0.054(2) Uani 1 1 d . . . . .
H46A H 0.7071 0.1418 0.1003 0.080 Uiso 1 1 calc R U . . .
H46B H 0.7743 0.0995 0.0559 0.080 Uiso 1 1 calc R U . . .
H46C H 0.8257 0.1506 0.0471 0.080 Uiso 1 1 calc R U . . .
C47 C 0.9693(7) 0.0979(2) 0.1458(6) 0.049(2) Uani 1 1 d . . . . .
H47A H 1.0110 0.1157 0.1012 0.074 Uiso 1 1 calc R U . . .
H47B H 0.9525 0.0670 0.1234 0.074 Uiso 1 1 calc R U . . .
H47C H 1.0182 0.0955 0.1982 0.074 Uiso 1 1 calc R U . . .
C48 C 0.6460(5) 0.16557(19) 0.3493(4) 0.0230(12) Uani 1 1 d . . . . .
N2 N 0.5205(4) 0.08160(16) 0.1786(3) 0.0273(11) Uani 1 1 d . . . . .
O2 O 0.6839(4) 0.19054(14) 0.4001(3) 0.0325(10) Uani 1 1 d . . . . .
P3 P 0.40289(13) 0.15691(5) 0.26803(15) 0.0308(3) Uani 1 1 d . . . . .
P4 P 0.75767(12) 0.08895(4) 0.24251(9) 0.0222(3) Uani 1 1 d . . . . .
Rh2 Rh 0.58748(3) 0.12647(2) 0.27063(3) 0.02138(10) Uani 1 1 d . . . . .
C1 C 0.1763(9) 0.3576(3) 0.3776(5) 0.060(3) Uani 1 1 d . . . . .
H1 H 0.2416 0.3515 0.4143 0.072 Uiso 1 1 calc R U . . .
C2 C 0.0817(7) 0.3275(2) 0.3723(4) 0.0435(18) Uani 1 1 d . . . . .
C3 C 0.0717(9) 0.2894(2) 0.4288(5) 0.050(2) Uani 1 1 d . . . . .
H3 H 0.1296 0.2841 0.4722 0.060 Uiso 1 1 calc R U . . .
C4 C -0.0203(9) 0.2605(2) 0.4211(5) 0.056(2) Uani 1 1 d . . . . .
H4 H -0.0268 0.2348 0.4594 0.067 Uiso 1 1 calc R U . . .
C5 C -0.1050(8) 0.2677(3) 0.3581(5) 0.057(3) Uani 1 1 d . . . . .
H5 H -0.1691 0.2471 0.3526 0.068 Uiso 1 1 calc R U . . .
C6 C -0.0957(7) 0.3046(2) 0.3043(5) 0.048(2) Uani 1 1 d . . . . .
C7 C -0.1832(8) 0.3147(3) 0.2373(5) 0.070(3) Uani 1 1 d . . . . .
H7A H -0.2512 0.3300 0.2651 0.083 Uiso 1 1 calc R U . . .
H7B H -0.2110 0.2854 0.2118 0.083 Uiso 1 1 calc R U . . .
C8 C 0.3103(5) 0.4109(2) 0.2551(4) 0.0372(16) Uani 1 1 d . . . . .
C9 C 0.3039(8) 0.3744(3) 0.1839(6) 0.061(2) Uani 1 1 d . . . . .
H9A H 0.2370 0.3809 0.1457 0.092 Uiso 1 1 calc R U . . .
H9B H 0.2942 0.3440 0.2105 0.092 Uiso 1 1 calc R U . . .
H9C H 0.3763 0.3750 0.1495 0.092 Uiso 1 1 calc R U . . .
C10 C 0.4141(7) 0.3992(3) 0.3149(6) 0.058(2) Uani 1 1 d . . . . .
H10A H 0.4864 0.3986 0.2805 0.086 Uiso 1 1 calc R U . . .
H10B H 0.4014 0.3690 0.3419 0.086 Uiso 1 1 calc R U . . .
H10C H 0.4208 0.4228 0.3606 0.086 Uiso 1 1 calc R U . . .
C11 C 0.3303(6) 0.4571(3) 0.2133(5) 0.052(2) Uani 1 1 d . . . . .
H11A H 0.3393 0.4806 0.2588 0.078 Uiso 1 1 calc R U . . .
H11B H 0.2631 0.4649 0.1763 0.078 Uiso 1 1 calc R U . . .
H11C H 0.4015 0.4559 0.1776 0.078 Uiso 1 1 calc R U . . .
C12 C 0.1462(7) 0.4558(2) 0.3900(5) 0.0393(16) Uani 1 1 d . . . . .
C13 C 0.0371(9) 0.4429(5) 0.4404(6) 0.093(4) Uani 1 1 d . . . . .
H13A H 0.0225 0.4659 0.4859 0.140 Uiso 1 1 calc R U . . .
H13B H 0.0480 0.4125 0.4674 0.140 Uiso 1 1 calc R U . . .
H13C H -0.0300 0.4418 0.4005 0.140 Uiso 1 1 calc R U . . .
C14 C 0.2459(7) 0.4623(2) 0.4542(4) 0.0431(18) Uani 1 1 d . . . . .
H14A H 0.3143 0.4748 0.4235 0.065 Uiso 1 1 calc R U . . .
H14B H 0.2663 0.4326 0.4804 0.065 Uiso 1 1 calc R U . . .
H14C H 0.2217 0.4838 0.5001 0.065 Uiso 1 1 calc R U . . .
C15 C 0.1220(9) 0.4998(3) 0.3428(6) 0.067(3) Uani 1 1 d . . . . .
H15A H 0.0602 0.4948 0.2994 0.101 Uiso 1 1 calc R U . . .
H15B H 0.1935 0.5102 0.3133 0.101 Uiso 1 1 calc R U . . .
H15C H 0.0966 0.5233 0.3846 0.101 Uiso 1 1 calc R U . . .
C16 C -0.2606(7) 0.3813(2) 0.1093(8) 0.070(3) Uani 1 1 d . . . . .
C17 C -0.3686(7) 0.3504(3) 0.0995(8) 0.077(2) Uani 1 1 d . . . . .
H17A H -0.3941 0.3399 0.1573 0.116 Uiso 1 1 calc R U . . .
H17B H -0.3488 0.3237 0.0633 0.116 Uiso 1 1 calc R U . . .
H17C H -0.4319 0.3679 0.0717 0.116 Uiso 1 1 calc R U . . .
C18 C -0.2333(9) 0.4029(3) 0.0159(9) 0.087(4) Uani 1 1 d . . . . .
H18A H -0.3024 0.4196 -0.0053 0.131 Uiso 1 1 calc R U . . .
H18B H -0.2135 0.3782 -0.0251 0.131 Uiso 1 1 calc R U . . .
H18C H -0.1672 0.4243 0.0207 0.131 Uiso 1 1 calc R U . . .
C19 C -0.2866(7) 0.4197(3) 0.1630(8) 0.077(2) Uani 1 1 d . . . . .
H19A H -0.3582 0.4347 0.1421 0.116 Uiso 1 1 calc R U . . .
H19B H -0.2215 0.4417 0.1609 0.116 Uiso 1 1 calc R U . . .
H19C H -0.2981 0.4093 0.2233 0.116 Uiso 1 1 calc R U . . .
C20 C -0.0710(7) 0.3127(2) 0.0670(5) 0.0405(17) Uani 1 1 d . . . . .
C21 C 0.0011(8) 0.3375(3) 0.0014(6) 0.068(3) Uani 1 1 d . . . . .
H21A H 0.0437 0.3150 -0.0344 0.102 Uiso 1 1 calc R U . . .
H21B H 0.0572 0.3576 0.0314 0.102 Uiso 1 1 calc R U . . .
H21C H -0.0499 0.3561 -0.0360 0.102 Uiso 1 1 calc R U . . .
C22 C -0.1569(7) 0.2799(3) 0.0264(5) 0.051(2) Uani 1 1 d . . . . .
H22A H -0.2111 0.2970 -0.0112 0.077 Uiso 1 1 calc R U . . .
H22B H -0.2012 0.2642 0.0725 0.077 Uiso 1 1 calc R U . . .
H22C H -0.1146 0.2570 -0.0086 0.077 Uiso 1 1 calc R U . . .
C23 C 0.0206(7) 0.2820(3) 0.1195(7) 0.066(3) Uani 1 1 d . . . . .
H23A H 0.0660 0.2633 0.0785 0.099 Uiso 1 1 calc R U . . .
H23B H -0.0214 0.2618 0.1601 0.099 Uiso 1 1 calc R U . . .
H23C H 0.0737 0.3021 0.1524 0.099 Uiso 1 1 calc R U . . .
C24 C 0.0265(5) 0.4373(2) 0.1511(4) 0.0273(13) Uani 1 1 d . . . . .
N1 N -0.0024(6) 0.33445(18) 0.3107(4) 0.0439(16) Uani 1 1 d . . . . .
O1 O 0.0336(4) 0.46764(16) 0.1048(3) 0.0361(11) Uani 1 1 d . . . . .
P1 P 0.16837(14) 0.40740(5) 0.31279(11) 0.0275(3) Uani 1 1 d . . . . .
P2 P -0.12963(14) 0.35076(6) 0.15167(11) 0.0288(4) Uani 1 1 d . . . . .
Rh1 Rh 0.01373(4) 0.38908(2) 0.22463(3) 0.02735(11) Uani 1 1 d . . . . .

loop_
_atom_site_aniso_label
_atom_site_aniso_U_11
_atom_site_aniso_U_22
_atom_site_aniso_U_33
_atom_site_aniso_U_23
_atom_site_aniso_U_13
_atom_site_aniso_U_12
C25 0.038(4) 0.041(4) 0.077(6) -0.012(4) -0.028(4) 0.002(3)
C26 0.044(4) 0.024(3) 0.033(4) 0.005(3) -0.013(3) -0.012(3)
C27 0.051(4) 0.044(4) 0.037(4) 0.008(3) -0.021(3) -0.023(4)
C28 0.068(5) 0.036(4) 0.025(4) -0.007(3) -0.003(3) -0.026(4)
C29 0.050(4) 0.032(3) 0.026(4) -0.003(3) 0.007(3) -0.020(3)
C30 0.036(3) 0.022(3) 0.021(3) -0.001(2) 0.004(3) -0.014(2)
C31 0.037(4) 0.037(3) 0.035(4) -0.014(3) 0.009(3) -0.006(3)
C32 0.031(4) 0.043(4) 0.082(6) -0.010(4) 0.020(4) -0.007(3)
C33 0.063(10) 0.042(7) 0.059(10) 0.021(6) 0.010(8) -0.012(6)
C34 0.013(5) 0.059(10) 0.091(12) -0.011(9) 0.006(6) 0.001(5)
C35 0.041(5) 0.124(8) 0.038(5) 0.010(5) 0.006(4) -0.004(5)
C36 0.058(4) 0.029(3) 0.058(5) 0.010(4) -0.024(4) 0.002(3)
C37 0.082(6) 0.025(3) 0.072(7) 0.005(3) -0.026(5) -0.002(3)
C38 0.081(11) 0.038(6) 0.081(15) 0.001(7) -0.048(11) 0.015(6)
C39 0.110(16) 0.053(8) 0.039(8) 0.030(6) -0.010(8) -0.006(8)
C40 0.022(3) 0.029(3) 0.029(3) 0.005(2) 0.003(2) 0.001(2)
C41 0.040(4) 0.031(3) 0.036(4) 0.010(3) 0.007(3) -0.004(3)
C42 0.038(4) 0.030(3) 0.049(4) 0.005(3) 0.009(3) 0.007(3)
C43 0.035(4) 0.034(3) 0.029(4) 0.002(3) -0.004(3) -0.002(3)
C44 0.041(4) 0.025(3) 0.023(3) 0.000(2) 0.009(3) -0.003(3)
C45 0.053(4) 0.024(3) 0.040(4) 0.008(3) 0.015(3) -0.009(3)
C46 0.076(6) 0.066(5) 0.018(4) 0.008(3) 0.006(4) -0.007(4)
C47 0.054(5) 0.039(4) 0.055(5) 0.000(4) 0.035(4) -0.003(3)
C48 0.021(3) 0.021(3) 0.027(3) -0.001(2) 0.003(2) -0.001(2)
N2 0.036(3) 0.021(2) 0.025(3) 0.001(2) -0.006(2) -0.009(2)
O2 0.038(2) 0.029(2) 0.031(3) -0.0109(19) -0.001(2) -0.0051(19)
P3 0.0263(7) 0.0239(6) 0.0420(9) 0.0016(9) -0.0073(8) 0.0000(5)
P4 0.0269(7) 0.0192(6) 0.0205(8) -0.0027(5) 0.0044(6) -0.0033(5)
Rh2 0.02406(19) 0.02086(18) 0.0192(2) -0.0032(2) -0.0015(2) -0.00243(16)
C1 0.099(7) 0.041(4) 0.040(5) 0.020(3) -0.034(5) -0.034(4)
C2 0.074(5) 0.037(4) 0.019(4) 0.003(3) 0.002(3) -0.018(4)
C3 0.098(7) 0.025(3) 0.027(4) 0.004(3) 0.015(4) -0.007(4)
C4 0.102(7) 0.029(4) 0.036(5) 0.009(3) 0.027(5) -0.017(4)
C5 0.094(7) 0.040(4) 0.036(5) -0.010(3) 0.029(5) -0.033(4)
C6 0.070(5) 0.044(4) 0.030(4) -0.002(3) 0.011(4) -0.030(4)
C7 0.091(6) 0.086(6) 0.031(4) -0.003(4) 0.013(5) -0.067(5)
C8 0.032(3) 0.046(3) 0.034(4) 0.006(3) -0.007(3) 0.002(3)
C9 0.061(5) 0.075(6) 0.048(5) -0.017(4) -0.012(4) 0.027(5)
C10 0.050(5) 0.065(5) 0.057(5) 0.012(4) -0.024(4) 0.009(4)
C11 0.036(4) 0.071(5) 0.048(5) 0.026(4) -0.008(4) -0.016(3)
C12 0.048(4) 0.041(4) 0.029(4) -0.008(3) -0.009(3) -0.004(3)
C13 0.072(7) 0.163(12) 0.044(6) -0.050(7) 0.017(5) -0.036(7)
C14 0.058(4) 0.039(3) 0.033(4) -0.003(3) -0.019(4) -0.007(3)
C15 0.100(7) 0.048(4) 0.053(6) -0.023(4) -0.037(5) 0.034(5)
C16 0.028(4) 0.030(4) 0.153(10) -0.012(5) -0.013(5) -0.001(3)
C17 0.028(3) 0.045(3) 0.158(8) -0.029(4) -0.008(4) -0.002(2)
C18 0.053(6) 0.076(6) 0.133(10) 0.047(7) -0.032(6) -0.010(5)
C19 0.028(3) 0.045(3) 0.158(8) -0.029(4) -0.008(4) -0.002(2)
C20 0.052(4) 0.032(3) 0.038(4) -0.018(3) 0.013(3) -0.011(3)
C21 0.073(6) 0.074(6) 0.056(6) -0.026(5) 0.031(5) -0.023(5)
C22 0.062(5) 0.043(4) 0.048(5) -0.026(4) -0.007(4) -0.006(4)
C23 0.044(5) 0.047(5) 0.107(8) -0.025(5) -0.010(5) 0.009(4)
C24 0.025(3) 0.035(3) 0.022(3) -0.002(3) -0.001(2) -0.004(2)
N1 0.077(5) 0.030(3) 0.025(3) 0.001(2) 0.011(3) -0.033(3)
O1 0.040(3) 0.037(2) 0.031(3) 0.009(2) -0.003(2) -0.005(2)
P1 0.0376(9) 0.0202(7) 0.0246(8) 0.0055(6) -0.0082(7) -0.0082(6)
P2 0.0250(8) 0.0304(8) 0.0310(9) -0.0119(7) 0.0057(7) -0.0092(6)
Rh1 0.0363(2) 0.0277(2) 0.0180(2) 0.0006(2) -0.0006(2) -0.01667(19)

loop_
_atom_type_symbol
_atom_type_description
_atom_type_scat_dispersion_real
_atom_type_scat_dispersion_imag
_atom_type_scat_source
C C 0.0033 0.0016 'International Tables Vol C Tables 4.2.6.8 and 6.1.1.4'
H H 0.0000 0.0000 'International Tables Vol C Tables 4.2.6.8 and 6.1.1.4'
N N 0.0061 0.0033 'International Tables Vol C Tables 4.2.6.8 and 6.1.1.4'
O O 0.0106 0.0060 'International Tables Vol C Tables 4.2.6.8 and 6.1.1.4'
P P 0.1023 0.0942 'International Tables Vol C Tables 4.2.6.8 and 6.1.1.4'
Rh Rh -1.1178 0.9187 'International Tables Vol C Tables 4.2.6.8 and 6.1.1.4'

loop_
_geom_angle_atom_site_label_1
_geom_angle_atom_site_label_2
_geom_angle_atom_site_label_3
_geom_angle
C26 C25 P3 118.0(5)
C26 C25 H25 121.0
P3 C25 H25 121.0
C25 C26 N2 120.0(6)
C25 C26 C27 122.6(7)
N2 C26 C27 117.4(6)
C28 C27 C26 120.9(7)
C28 C27 H27 119.5
C26 C27 H27 119.5
C27 C28 C29 120.6(6)
C27 C28 H28 119.7
C29 C28 H28 119.7
C30 C29 C28 118.6(7)
C30 C29 H29 120.7
C28 C29 H29 120.7
N2 C30 C29 122.1(6)
N2 C30 C31 118.0(5)
C29 C30 C31 119.8(6)
C30 C31 P4 113.3(4)
C30 C31 H31A 108.9
P4 C31 H31A 108.9
C30 C31 H31B 108.9
P4 C31 H31B 108.9
H31A C31 H31B 107.7
C34A C32 C35 109.5(13)
C35 C32 C33 122.7(10)
C35 C32 C34 104.8(8)
C33 C32 C34 105.0(9)
C34A C32 C33A 105.8(13)
C35 C32 C33A 89.5(10)
C34A C32 P3 126.5(13)
C35 C32 P3 113.0(5)
C33 C32 P3 102.5(7)
C34 C32 P3 107.9(9)
C33A C32 P3 105.4(8)
C32 C33 H33A 109.5
C32 C33 H33B 109.5
H33A C33 H33B 109.5
C32 C33 H33C 109.5
H33A C33 H33C 109.5
H33B C33 H33C 109.5
C32 C33A H33D 109.5
C32 C33A H33E 109.5
H33D C33A H33E 109.5
C32 C33A H33F 109.5
H33D C33A H33F 109.5
H33E C33A H33F 109.5
C32 C34 H34A 109.5
C32 C34 H34B 109.5
H34A C34 H34B 109.5
C32 C34 H34C 109.5
H34A C34 H34C 109.5
H34B C34 H34C 109.5
C32 C34A H34D 109.5
C32 C34A H34E 109.5
H34D C34A H34E 109.5
C32 C34A H34F 109.5
H34D C34A H34F 109.5
H34E C34A H34F 109.5
C32 C35 H35A 109.5
C32 C35 H35B 109.5
H35A C35 H35B 109.5
C32 C35 H35C 109.5
H35A C35 H35C 109.5
H35B C35 H35C 109.5
C39A C36 C37 125.6(18)
C37 C36 C38 113.7(9)
C37 C36 C39 101.7(9)
C38 C36 C39 105.8(11)
C39A C36 C38A 110.1(17)
C37 C36 C38A 95.0(14)
C39A C36 P3 105.7(15)
C37 C36 P3 112.5(5)
C38 C36 P3 116.5(7)
C39 C36 P3 104.7(6)
C38A C36 P3 106.1(11)
C36 C37 H37A 109.5
C36 C37 H37B 109.5
H37A C37 H37B 109.5
C36 C37 H37C 109.5
H37A C37 H37C 109.5
H37B C37 H37C 109.5
C36 C38 H38A 109.5
C36 C38 H38B 109.5
H38A C38 H38B 109.5
C36 C38 H38C 109.5
H38A C38 H38C 109.5
H38B C38 H38C 109.5
C36 C38A H38D 109.5
C36 C38A H38E 109.5
H38D C38A H38E 109.5
C36 C38A H38F 109.5
H38D C38A H38F 109.5
H38E C38A H38F 109.5
C36 C39 H39A 109.5
C36 C39 H39B 109.5
H39A C39 H39B 109.5
C36 C39 H39C 109.5
H39A C39 H39C 109.5
H39B C39 H39C 109.5
C36 C39A H39D 109.5
C36 C39A H39E 109.5
H39D C39A H39E 109.5
C36 C39A H39F 109.5
H39D C39A H39F 109.5
H39E C39A H39F 109.5
C43 C40 C41 108.5(5)
C43 C40 C42 109.6(5)
C41 C40 C42 108.9(5)
C43 C40 P4 110.1(4)
C41 C40 P4 105.5(4)
C42 C40 P4 114.0(5)
C40 C41 H41A 109.5
C40 C41 H41B 109.5
H41A C41 H41B 109.5
C40 C41 H41C 109.5
H41A C41 H41C 109.5
H41B C41 H41C 109.5
C40 C42 H42A 109.5
C40 C42 H42B 109.5
H42A C42 H42B 109.5
C40 C42 H42C 109.5
H42A C42 H42C 109.5
H42B C42 H42C 109.5
C40 C43 H43A 109.5
C40 C43 H43B 109.5
H43A C43 H43B 109.5
C40 C43 H43C 109.5
H43A C43 H43C 109.5
H43B C43 H43C 109.5
C45 C44 C46 108.6(6)
C45 C44 C47 109.1(6)
C46 C44 C47 108.8(6)
C45 C44 P4 110.5(4)
C46 C44 P4 105.4(5)
C47 C44 P4 114.3(4)
C44 C45 H45A 109.5
C44 C45 H45B 109.5
H45A C45 H45B 109.5
C44 C45 H45C 109.5
H45A C45 H45C 109.5
H45B C45 H45C 109.5
C44 C46 H46A 109.5
C44 C46 H46B 109.5
H46A C46 H46B 109.5
C44 C46 H46C 109.5
H46A C46 H46C 109.5
H46B C46 H46C 109.5
C44 C47 H47A 109.5
C44 C47 H47B 109.5
H47A C47 H47B 109.5
C44 C47 H47C 109.5
H47A C47 H47C 109.5
H47B C47 H47C 109.5
O2 C48 Rh2 179.6(6)
C30 N2 C26 120.3(5)
C30 N2 Rh2 121.4(4)
C26 N2 Rh2 118.2(4)
C25 P3 C36 105.9(4)
C25 P3 C32 107.1(4)
C36 P3 C32 113.0(4)
C25 P3 Rh2 100.0(3)
C36 P3 Rh2 114.7(2)
C32 P3 Rh2 114.5(3)
C31 P4 C44 106.2(3)
C31 P4 C40 103.6(3)
C44 P4 C40 113.1(3)
C31 P4 Rh2 100.7(2)
C44 P4 Rh2 112.1(2)
C40 P4 Rh2 118.97(19)
C48 Rh2 N2 179.4(2)
C48 Rh2 P4 96.46(18)
N2 Rh2 P4 83.41(15)
C48 Rh2 P3 96.39(18)
N2 Rh2 P3 83.70(15)
P4 Rh2 P3 166.41(7)
C2 C1 P1 116.3(6)
C2 C1 H1 121.9
P1 C1 H1 121.9
N1 C2 C1 119.7(6)
N1 C2 C3 119.0(7)
C1 C2 C3 121.3(8)
C4 C3 C2 119.9(9)
C4 C3 H3 120.1
C2 C3 H3 120.1
C3 C4 C5 120.7(7)
C3 C4 H4 119.7
C5 C4 H4 119.7
C6 C5 C4 119.3(7)
C6 C5 H5 120.3
C4 C5 H5 120.3
C5 C6 N1 121.0(8)
C5 C6 C7 122.2(7)
N1 C6 C7 116.8(6)
C6 C7 P2 113.6(5)
C6 C7 H7A 108.9
P2 C7 H7A 108.9
C6 C7 H7B 108.9
P2 C7 H7B 108.9
H7A C7 H7B 107.7
C11 C8 C9 108.8(7)
C11 C8 C10 109.4(6)
C9 C8 C10 108.2(6)
C11 C8 P1 112.6(5)
C9 C8 P1 105.3(5)
C10 C8 P1 112.3(5)
C8 C9 H9A 109.5
C8 C9 H9B 109.5
H9A C9 H9B 109.5
C8 C9 H9C 109.5
H9A C9 H9C 109.5
H9B C9 H9C 109.5
C8 C10 H10A 109.5
C8 C10 H10B 109.5
H10A C10 H10B 109.5
C8 C10 H10C 109.5
H10A C10 H10C 109.5
H10B C10 H10C 109.5
C8 C11 H11A 109.5
C8 C11 H11B 109.5
H11A C11 H11B 109.5
C8 C11 H11C 109.5
H11A C11 H11C 109.5
H11B C11 H11C 109.5
C15 C12 C13 107.9(8)
C15 C12 C14 110.2(6)
C13 C12 C14 108.6(7)
C15 C12 P1 111.3(5)
C13 C12 P1 104.5(6)
C14 C12 P1 114.0(5)
C12 C13 H13A 109.5
C12 C13 H13B 109.5
H13A C13 H13B 109.5
C12 C13 H13C 109.5
H13A C13 H13C 109.5
H13B C13 H13C 109.5
C12 C14 H14A 109.5
C12 C14 H14B 109.5
H14A C14 H14B 109.5
C12 C14 H14C 109.5
H14A C14 H14C 109.5
H14B C14 H14C 109.5
C12 C15 H15A 109.5
C12 C15 H15B 109.5
H15A C15 H15B 109.5
C12 C15 H15C 109.5
H15A C15 H15C 109.5
H15B C15 H15C 109.5
C19 C16 C17 110.4(7)
C19 C16 C18 104.7(8)
C17 C16 C18 107.5(9)
C19 C16 P2 110.0(7)
C17 C16 P2 113.8(6)
C18 C16 P2 110.1(6)
C16 C17 H17A 109.5
C16 C17 H17B 109.5
H17A C17 H17B 109.5
C16 C17 H17C 109.5
H17A C17 H17C 109.5
H17B C17 H17C 109.5
C16 C18 H18A 109.5
C16 C18 H18B 109.5
H18A C18 H18B 109.5
C16 C18 H18C 109.5
H18A C18 H18C 109.5
H18B C18 H18C 109.5
C16 C19 H19A 109.5
C16 C19 H19B 109.5
H19A C19 H19B 109.5
C16 C19 H19C 109.5
H19A C19 H19C 109.5
H19B C19 H19C 109.5
C21 C20 C22 112.9(7)
C21 C20 C23 104.4(7)
C22 C20 C23 106.5(6)
C21 C20 P2 113.0(5)
C22 C20 P2 115.9(5)
C23 C20 P2 102.7(5)
C20 C21 H21A 109.5
C20 C21 H21B 109.5
H21A C21 H21B 109.5
C20 C21 H21C 109.5
H21A C21 H21C 109.5
H21B C21 H21C 109.5
C20 C22 H22A 109.5
C20 C22 H22B 109.5
H22A C22 H22B 109.5
C20 C22 H22C 109.5
H22A C22 H22C 109.5
H22B C22 H22C 109.5
C20 C23 H23A 109.5
C20 C23 H23B 109.5
H23A C23 H23B 109.5
C20 C23 H23C 109.5
H23A C23 H23C 109.5
H23B C23 H23C 109.5
O1 C24 Rh1 179.5(6)
C2 N1 C6 120.1(6)
C2 N1 Rh1 119.4(4)
C6 N1 Rh1 120.4(5)
C1 P1 C8 105.7(4)
C1 P1 C12 105.6(4)
C8 P1 C12 112.6(3)
C1 P1 Rh1 100.5(3)
C8 P1 Rh1 114.0(2)
C12 P1 Rh1 116.6(2)
C7 P2 C20 107.1(4)
C7 P2 C16 105.1(5)
C20 P2 C16 109.6(4)
C7 P2 Rh1 99.9(3)
C20 P2 Rh1 112.3(2)
C16 P2 Rh1 121.2(2)
C24 Rh1 N1 179.0(3)
C24 Rh1 P2 97.49(19)
N1 Rh1 P2 82.79(17)
C24 Rh1 P1 97.27(19)
N1 Rh1 P1 82.57(17)
P2 Rh1 P1 163.91(6)

loop_
_geom_bond_atom_site_label_1
_geom_bond_atom_site_label_2
_geom_bond_distance
C25 C26 1.376(10)
C25 P3 1.747(8)
C25 H25 0.9500
C26 N2 1.379(8)
C26 C27 1.421(9)
C27 C28 1.329(11)
C27 H27 0.9500
C28 C29 1.389(11)
C28 H28 0.9500
C29 C30 1.356(8)
C29 H29 0.9500
C30 N2 1.348(8)
C30 C31 1.468(9)
C31 P4 1.810(6)
C31 H31A 0.9900
C31 H31B 0.9900
C32 C34A 1.42(2)
C32 C35 1.464(12)
C32 C33 1.505(10)
C32 C34 1.611(14)
C32 C33A 1.67(2)
C32 P3 1.855(9)
C33 H33A 0.9800
C33 H33B 0.9800
C33 H33C 0.9800
C33A H33D 0.9800
C33A H33E 0.9800
C33A H33F 0.9800
C34 H34A 0.9800
C34 H34B 0.9800
C34 H34C 0.9800
C34A H34D 0.9800
C34A H34E 0.9800
C34A H34F 0.9800
C35 H35A 0.9800
C35 H35B 0.9800
C35 H35C 0.9800
C36 C39A 1.36(3)
C36 C37 1.508(11)
C36 C38 1.510(13)
C36 C39 1.57(2)
C36 C38A 1.63(3)
C36 P3 1.851(6)
C37 H37A 0.9800
C37 H37B 0.9800
C37 H37C 0.9800
C38 H38A 0.9800
C38 H38B 0.9800
C38 H38C 0.9800
C38A H38D 0.9800
C38A H38E 0.9800
C38A H38F 0.9800
C39 H39A 0.9800
C39 H39B 0.9800
C39 H39C 0.9800
C39A H39D 0.9800
C39A H39E 0.9800
C39A H39F 0.9800
C40 C43 1.517(8)
C40 C41 1.519(8)
C40 C42 1.527(8)
C40 P4 1.858(6)
C41 H41A 0.9800
C41 H41B 0.9800
C41 H41C 0.9800
C42 H42A 0.9800
C42 H42B 0.9800
C42 H42C 0.9800
C43 H43A 0.9800
C43 H43B 0.9800
C43 H43C 0.9800
C44 C45 1.502(8)
C44 C46 1.517(10)
C44 C47 1.530(9)
C44 P4 1.852(6)
C45 H45A 0.9800
C45 H45B 0.9800
C45 H45C 0.9800
C46 H46A 0.9800
C46 H46B 0.9800
C46 H46C 0.9800
C47 H47A 0.9800
C47 H47B 0.9800
C47 H47C 0.9800
C48 O2 1.148(7)
C48 Rh2 1.784(6)
N2 Rh2 2.065(5)
P3 Rh2 2.2854(15)
P4 Rh2 2.2683(15)
C1 C2 1.391(10)
C1 P1 1.755(7)
C1 H1 0.9500
C2 N1 1.361(10)
C2 C3 1.409(9)
C3 C4 1.349(12)
C3 H3 0.9500
C4 C5 1.382(13)
C4 H4 0.9500
C5 C6 1.355(10)
C5 H5 0.9500
C6 N1 1.376(8)
C6 C7 1.462(12)
C7 P2 1.785(7)
C7 H7A 0.9900
C7 H7B 0.9900
C8 C11 1.504(9)
C8 C9 1.520(10)
C8 C10 1.536(9)
C8 P1 1.849(7)
C9 H9A 0.9800
C9 H9B 0.9800
C9 H9C 0.9800
C10 H10A 0.9800
C10 H10B 0.9800
C10 H10C 0.9800
C11 H11A 0.9800
C11 H11B 0.9800
C11 H11C 0.9800
C12 C15 1.493(11)
C12 C13 1.513(12)
C12 C14 1.516(9)
C12 P1 1.853(7)
C13 H13A 0.9800
C13 H13B 0.9800
C13 H13C 0.9800
C14 H14A 0.9800
C14 H14B 0.9800
C14 H14C 0.9800
C15 H15A 0.9800
C15 H15B 0.9800
C15 H15C 0.9800
C16 C19 1.415(12)
C16 C17 1.532(10)
C16 C18 1.593(16)
C16 P2 1.856(8)
C17 H17A 0.9800
C17 H17B 0.9800
C17 H17C 0.9800
C18 H18A 0.9800
C18 H18B 0.9800
C18 H18C 0.9800
C19 H19A 0.9800
C19 H19B 0.9800
C19 H19C 0.9800
C20 C21 1.483(11)
C20 C22 1.503(9)
C20 C23 1.592(12)
C20 P2 1.830(7)
C21 H21A 0.9800
C21 H21B 0.9800
C21 H21C 0.9800
C22 H22A 0.9800
C22 H22B 0.9800
C22 H22C 0.9800
C23 H23A 0.9800
C23 H23B 0.9800
C23 H23C 0.9800
C24 O1 1.132(7)
C24 Rh1 1.803(6)
N1 Rh1 2.069(5)
P1 Rh1 2.2853(16)
P2 Rh1 2.2724(16)

loop_
_geom_torsion_atom_site_label_1
_geom_torsion_atom_site_label_2
_geom_torsion_atom_site_label_3
_geom_torsion_atom_site_label_4
_geom_torsion
P3 C25 C26 N2 -0.8(10)
P3 C25 C26 C27 -179.7(6)
C25 C26 C27 C28 -179.7(7)
N2 C26 C27 C28 1.3(10)
C26 C27 C28 C29 -0.8(11)
C27 C28 C29 C30 0.2(10)
C28 C29 C30 N2 -0.1(9)
C28 C29 C30 C31 176.3(6)
N2 C30 C31 P4 -17.1(7)
C29 C30 C31 P4 166.3(5)
C29 C30 N2 C26 0.6(9)
C31 C30 N2 C26 -175.9(6)
C29 C30 N2 Rh2 -177.6(4)
C31 C30 N2 Rh2 6.0(7)
C25 C26 N2 C30 179.8(7)
C27 C26 N2 C30 -1.2(9)
C25 C26 N2 Rh2 -2.0(9)
C27 C26 N2 Rh2 177.0(4)
C26 C25 P3 C36 122.0(7)
C26 C25 P3 C32 -117.0(7)
C26 C25 P3 Rh2 2.6(7)
C39A C36 P3 C25 -44.4(19)
C37 C36 P3 C25 175.1(6)
C38 C36 P3 C25 41.2(13)
C39 C36 P3 C25 -75.3(10)
C38A C36 P3 C25 72.5(16)
C39A C36 P3 C32 -161.4(19)
C37 C36 P3 C32 58.1(7)
C38 C36 P3 C32 -75.8(13)
C39 C36 P3 C32 167.7(9)
C38A C36 P3 C32 -44.5(16)
C39A C36 P3 Rh2 64.8(19)
C37 C36 P3 Rh2 -75.6(7)
C38 C36 P3 Rh2 150.5(12)
C39 C36 P3 Rh2 34.0(10)
C38A C36 P3 Rh2 -178.2(15)
C34A C32 P3 C25 -42.9(16)
C35 C32 P3 C25 177.0(6)
C33 C32 P3 C25 42.9(9)
C34 C32 P3 C25 -67.6(8)
C33A C32 P3 C25 80.8(9)
C34A C32 P3 C36 73.4(16)
C35 C32 P3 C36 -66.7(7)
C33 C32 P3 C36 159.2(8)
C34 C32 P3 C36 48.7(8)
C33A C32 P3 C36 -162.9(9)
C34A C32 P3 Rh2 -152.8(15)
C35 C32 P3 Rh2 67.1(7)
C33 C32 P3 Rh2 -67.0(8)
C34 C32 P3 Rh2 -177.4(6)
C33A C32 P3 Rh2 -29.0(9)
C30 C31 P4 C44 -98.8(5)
C30 C31 P4 C40 141.9(5)
C30 C31 P4 Rh2 18.3(5)
C45 C44 P4 C31 167.1(5)
C46 C44 P4 C31 50.0(5)
C47 C44 P4 C31 -69.5(6)
C45 C44 P4 C40 -79.9(5)
C46 C44 P4 C40 163.0(5)
C47 C44 P4 C40 43.5(6)
C45 C44 P4 Rh2 57.9(5)
C46 C44 P4 Rh2 -59.2(5)
C47 C44 P4 Rh2 -178.6(5)
C43 C40 P4 C31 171.8(4)
C41 C40 P4 C31 -71.3(5)
C42 C40 P4 C31 48.2(5)
C43 C40 P4 C44 57.3(5)
C41 C40 P4 C44 174.2(4)
C42 C40 P4 C44 -66.4(5)
C43 C40 P4 Rh2 -77.5(4)
C41 C40 P4 Rh2 39.4(5)
C42 C40 P4 Rh2 158.9(4)
P1 C1 C2 N1 8.7(11)
P1 C1 C2 C3 -172.3(6)
N1 C2 C3 C4 0.0(12)
C1 C2 C3 C4 -179.0(8)
C2 C3 C4 C5 0.2(12)
C3 C4 C5 C6 -0.7(12)
C4 C5 C6 N1 1.0(12)
C4 C5 C6 C7 -179.0(8)
C5 C6 C7 P2 -158.8(7)
N1 C6 C7 P2 21.3(10)
C1 C2 N1 C6 179.3(8)
C3 C2 N1 C6 0.3(11)
C1 C2 N1 Rh1 1.0(10)
C3 C2 N1 Rh1 -178.0(5)
C5 C6 N1 C2 -0.8(11)
C7 C6 N1 C2 179.1(7)
C5 C6 N1 Rh1 177.5(6)
C7 C6 N1 Rh1 -2.5(10)
C2 C1 P1 C8 -131.1(7)
C2 C1 P1 C12 109.4(7)
C2 C1 P1 Rh1 -12.2(8)
C11 C8 P1 C1 -166.2(5)
C9 C8 P1 C1 75.4(5)
C10 C8 P1 C1 -42.2(6)
C11 C8 P1 C12 -51.4(6)
C9 C8 P1 C12 -169.8(5)
C10 C8 P1 C12 72.6(6)
C11 C8 P1 Rh1 84.3(5)
C9 C8 P1 Rh1 -34.1(5)
C10 C8 P1 Rh1 -151.6(5)
C15 C12 P1 C1 -172.5(6)
C13 C12 P1 C1 -56.3(7)
C14 C12 P1 C1 62.1(6)
C15 C12 P1 C8 72.7(7)
C13 C12 P1 C8 -171.1(6)
C14 C12 P1 C8 -52.7(6)
C15 C12 P1 Rh1 -61.8(7)
C13 C12 P1 Rh1 54.3(7)
C14 C12 P1 Rh1 172.7(4)
C6 C7 P2 C20 90.6(7)
C6 C7 P2 C16 -152.9(7)
C6 C7 P2 Rh1 -26.6(7)
C21 C20 P2 C7 -166.6(7)
C22 C20 P2 C7 60.8(7)
C23 C20 P2 C7 -54.8(6)
C21 C20 P2 C16 79.9(7)
C22 C20 P2 C16 -52.7(7)
C23 C20 P2 C16 -168.2(5)
C21 C20 P2 Rh1 -57.9(7)
C22 C20 P2 Rh1 169.5(5)
C23 C20 P2 Rh1 53.9(5)
C19 C16 P2 C7 81.9(7)
C17 C16 P2 C7 -42.5(9)
C18 C16 P2 C7 -163.2(6)
C19 C16 P2 C20 -163.4(7)
C17 C16 P2 C20 72.3(9)
C18 C16 P2 C20 -48.4(6)
C19 C16 P2 Rh1 -29.9(9)
C17 C16 P2 Rh1 -154.3(7)
C18 C16 P2 Rh1 85.0(7)
